data_7236459
loop_
_publ_author_name
'Chen, Di-Ming'
'Zhang, Nan-Nan'
'Liu, Chun-Sen'
'Du, Miao'

_publ_section_title
;
 Template-directed synthesis of a luminescent Tb-MOF material for highly
 selective Fe3+ and Al3+ ion detection and VOC vapor sensing
;
_journal_issue 9
_journal_name_full 'Journal of Materials Chemistry C'
_journal_page_first 2311
_journal_paper_doi 10.1039/C6TC05349A
_journal_volume 5
_journal_year 2017
_chemical_formula_moiety '0.17(C168 H96 O60 Tb6), C2 H4 N4, C2 H8 N'
_chemical_formula_sum 'C32 H28 N5 O10 Tb'
_chemical_formula_weight 801.51
_space_group_crystal_system hexagonal
_space_group_IT_number 181
_space_group_name_Hall 'P 64 2 (0 0 2)'
_space_group_name_H-M_alt 'P 64 2 2'
_atom_sites_solution_hydrogens mixed
_audit_block_doi 10.5517/ccdc.csd.cc1n2f49
_audit_creation_date 2016-12-08
_audit_creation_method
;
Olex2 1.2
(compiled 2016.11.30 svn.r3356 for OlexSys, GUI svn.r5269)
;
_audit_update_record
;
2016-12-09 deposited with the CCDC.
2017-01-30 downloaded from the CCDC.
;
_cell_angle_alpha 90
_cell_angle_beta 90
_cell_angle_gamma 120
_cell_formula_units_Z 6
_cell_length_a 15.1834(4)
_cell_length_b 15.1834(4)
_cell_length_c 26.5282(9)
_cell_measurement_reflns_used 6786
_cell_measurement_temperature 293(2)
_cell_measurement_theta_max 28.8680
_cell_measurement_theta_min 4.0760
_cell_volume 5296.3(3)
_computing_cell_refinement
;
CrysAlisPro, Agilent Technologies,
Version 1.171.36.32 (release 02-08-2013 CrysAlis171 .NET)
(compiled Aug  2 2013,16:46:58)
;
_computing_data_collection
;
CrysAlisPro, Agilent Technologies,
Version 1.171.36.32 (release 02-08-2013 CrysAlis171 .NET)
(compiled Aug  2 2013,16:46:58)
;
_computing_data_reduction
;
CrysAlisPro, Agilent Technologies,
Version 1.171.36.32 (release 02-08-2013 CrysAlis171 .NET)
(compiled Aug  2 2013,16:46:58)
;
_computing_molecular_graphics 'Olex2 (Dolomanov et al., 2009)'
_computing_publication_material 'Olex2 (Dolomanov et al., 2009)'
_computing_structure_refinement 'ShelXL (Sheldrick, 2015)'
_diffrn_ambient_temperature 293(2)
_diffrn_detector_area_resol_mean 16.2542
_diffrn_measured_fraction_theta_full 0.9955
_diffrn_measured_fraction_theta_max 0.9973
_diffrn_measurement_details
;
#__ type_ start__ end____ width___ exp.time_
  1 omega  -31.00   75.00   1.0000   45.7300
omega____ theta____ kappa____ phi______ frames
    -       18.4204    0.0000  -30.0000 106

#__ type_ start__ end____ width___ exp.time_
  2 omega  -23.00    2.00   1.0000   45.7300
omega____ theta____ kappa____ phi______ frames
    -      -18.4985  -77.0000  -90.0000 25

#__ type_ start__ end____ width___ exp.time_
  3 omega  -79.00  -44.00   1.0000   45.7300
omega____ theta____ kappa____ phi______ frames
    -      -18.4985  -77.0000  -90.0000 35
;
_diffrn_measurement_device_type 'Xcalibur, Eos, Gemini'
_diffrn_measurement_method '\w scans'
_diffrn_orient_matrix_UB_11 -0.0442181000
_diffrn_orient_matrix_UB_12 -0.0479749000
_diffrn_orient_matrix_UB_13 0.0038274000
_diffrn_orient_matrix_UB_21 -0.0226406000
_diffrn_orient_matrix_UB_22 0.0080044000
_diffrn_orient_matrix_UB_23 -0.0216063000
_diffrn_orient_matrix_UB_31 0.0209549000
_diffrn_orient_matrix_UB_32 -0.0232918000
_diffrn_orient_matrix_UB_33 -0.0152947000
_diffrn_radiation_monochromator graphite
_diffrn_radiation_type 'Mo K\a'
_diffrn_radiation_wavelength 0.7107
_diffrn_reflns_av_R_equivalents 0.0275
_diffrn_reflns_av_unetI/netI 0.0205
_diffrn_reflns_Laue_measured_fraction_full 0.996
_diffrn_reflns_Laue_measured_fraction_max 0.996
_diffrn_reflns_limit_h_max 11
_diffrn_reflns_limit_h_min -18
_diffrn_reflns_limit_k_max 18
_diffrn_reflns_limit_k_min -16
_diffrn_reflns_limit_l_max 20
_diffrn_reflns_limit_l_min -31
_diffrn_reflns_number 14753
_diffrn_reflns_point_group_measured_fraction_full 0.997
_diffrn_reflns_point_group_measured_fraction_max 0.997
_diffrn_reflns_theta_full 25.009
_diffrn_reflns_theta_max 25.009
_diffrn_reflns_theta_min 3.098
_diffrn_source 'Enhance (Mo) X-ray Source'
_diffrn_standards_number 0
_exptl_absorpt_coefficient_mu 2.063
_exptl_absorpt_correction_T_max 1.00000
_exptl_absorpt_correction_T_min 0.91783
_exptl_absorpt_correction_type multi-scan
_exptl_absorpt_process_details
;
CrysAlisPro, Agilent Technologies,
Version 1.171.36.32 (release 02-08-2013 CrysAlis171 .NET)
(compiled Aug  2 2013,16:46:58)
Empirical absorption correction using spherical harmonics,
 implemented in SCALE3 ABSPACK scaling algorithm.
;
_exptl_crystal_density_diffrn 1.508
_exptl_crystal_F_000 2400
_refine_diff_density_max 1.030
_refine_diff_density_min -0.622
_refine_diff_density_rms 0.104
_refine_ls_abs_structure_details
;
 Flack x determined using 1004 quotients [(I+)-(I-)]/[(I+)+(I-)]
 (Parsons, Flack and Wagner, Acta Cryst. B69 (2013) 249-259).
;
_refine_ls_abs_structure_Flack -0.003(8)
_refine_ls_extinction_method none
_refine_ls_goodness_of_fit_ref 1.124
_refine_ls_hydrogen_treatment constr
_refine_ls_matrix_type full
_refine_ls_number_parameters 242
_refine_ls_number_reflns 3121
_refine_ls_number_restraints 46
_refine_ls_restrained_S_all 1.138
_refine_ls_R_factor_all 0.0456
_refine_ls_R_factor_gt 0.0381
_refine_ls_shift/su_max 0.003
_refine_ls_shift/su_mean 0.000
_refine_ls_structure_factor_coef Fsqd
_refine_ls_weighting_details 'w=1/[\s^2^(Fo^2^)+(0.0507P)^2^+21.9300P] where P=(Fo^2^+2Fc^2^)/3'
_refine_ls_weighting_scheme calc
_refine_ls_wR_factor_gt 0.1045
_refine_ls_wR_factor_ref 0.1120
_reflns_Friedel_coverage 0.653
_reflns_Friedel_fraction_full 1.000
_reflns_Friedel_fraction_max 1.000
_reflns_number_gt 2770
_reflns_number_total 3121
_reflns_threshold_expression 'I > 2\s(I)'
_cod_data_source_file c6tc05349a2.cif
_cod_data_source_block 1
_cod_original_sg_symbol_Hall 'P 64 2c (0 0 -1)'
_cod_database_code 7236459
_chemical_oxdiff_formula 'C H O N Tb'
_shelx_space_group_comment
;
The symmetry employed for this shelxl refinement is uniquely defined
by the following loop, which should always be used as a source of
symmetry information in preference to the above space-group names.
They are only intended as comments.
;
_reflns_odcompleteness_completeness 99.55
_reflns_odcompleteness_iscentric 1
_reflns_odcompleteness_theta 26.32
_olex2_refinement_description
;
1. Fixed Uiso
 At 1.2 times of:
  All C(H) groups, All N(H) groups, All N(H,H) groups
 At 1.5 times of:
  All C(H,H,H) groups
2. Restrained distances
 H1B_$1-H19
 2.1 with sigma of 0.02
 N10-O
 2.9 with sigma of 0.001
 C3-N4
 1.47 with sigma of 0.01
 C3-C1
 2.28 with sigma of 0.01
 N4-C3 = N4-C1
 1.41 with sigma of 0.01
 N10-N10_$2
 2.1 with sigma of 0.01
 N2-N10 = N10-C0AA = N10-C1AA
 1.39 with sigma of 0.01
3. Uiso/Uaniso restraints and constraints
C1 \\sim N4 \\sim C3: within 2A with sigma of 0.005 and sigma for terminal
atoms of 0.01
Uanis(C1) \\sim Ueq: with sigma of 0.01 and sigma for terminal atoms of 0.02
Uanis(C1) \\sim Ueq, Uanis(C3) \\sim Ueq: with sigma of 0.001 and sigma for
terminal atoms of 0.002
Uanis(C0AA) \\sim Ueq: with sigma of 0.005 and sigma for terminal atoms of 0.01
Uanis(C3) \\sim Ueq, Uanis(N4) \\sim Ueq: with sigma of 0.005 and sigma for
terminal atoms of 0.01
4. Others
 Fixed Sof: H6A(0.5) H6B(0.5) N2(0.5) H2(0.5) C0AA(0.5) H0AA(0.5) C3(0.5)
 H3A(0.5) H3B(0.5) H3C(0.5) N4(0.5) H4A(0.5) H4B(0.5) C1(0.5) H1A(0.5) H1B(0.5)
 H1C(0.5)
5.a Riding coordinates:
 N4(H4A,H4B)
5.b Ternary CH refined with riding coordinates:
 N2(H2), C0AA(H0AA)
5.c Me refined with riding coordinates:
 C3(H3A,H3B,H3C)
5.d Aromatic/amide H refined with riding coordinates:
 C18(H18), C19(H19), C22(H22), C23(H23), C30(H30), C31(H31), C(H), C2AA(H2AA)
5.e X=CH2 refined with riding coordinates:
 N6(H6A,H6B)
5.f Idealised Me refined as rotating group:
 C1(H1A,H1B,H1C)
;
_shelx_shelxl_version_number 2014/7
_olex2_submission_special_instructions 'No special instructions were received'

loop_
_space_group_symop_operation_xyz
'x, y, z'
'x-y, x, z+2/3'
'-y, x-y, z+1/3'
'-x, -y, z'
'-x+y, -x, z+2/3'
'y, -x+y, z+1/3'
'x-y, -y, -z'
'-x, -x+y, -z+2/3'
'y, x, -z+1/3'
'-y, -x, -z+1/3'
'-x+y, y, -z'
'x, x-y, -z+2/3'

loop_
_atom_site_label
_atom_site_type_symbol
_atom_site_fract_x
_atom_site_fract_y
_atom_site_fract_z
_atom_site_U_iso_or_equiv
_atom_site_adp_type
_atom_site_occupancy
_atom_site_site_symmetry_order
_atom_site_calc_flag
_atom_site_refinement_flags_posn
_atom_site_refinement_flags_adp
_atom_site_refinement_flags_occupancy
_atom_site_disorder_assembly
_atom_site_disorder_group
Tb1 Tb 0.5000 0.5000 1.08869(2) 0.02562(19) Uani 1 2 d S T P . .
O1AA O 0.5715(6) 0.4389(6) 1.0231(2) 0.0453(17) Uani 1 1 d . . . . .
C7 C 0.4830(7) 0.3641(7) 1.0090(3) 0.032(2) Uani 1 1 d . . . . .
C8 C 0.2287(7) -0.2000(7) 0.8352(4) 0.036(2) Uani 1 1 d . . . . .
O9 O 0.4587(7) 0.0980(6) 0.8560(3) 0.070(3) Uani 1 1 d . . . . .
O O 0.4148(4) 0.3574(6) 1.0311(3) 0.059(2) Uani 1 1 d D . . . .
O12 O 0.1149(6) -0.3327(5) 0.7806(3) 0.0430(17) Uani 1 1 d . . . . .
C13 C 0.3812(9) 0.0003(10) 0.8516(4) 0.049(3) Uani 1 1 d . . . . .
C18 C 0.2588(9) -0.1642(9) 0.8828(4) 0.046(3) Uani 1 1 d . . . . .
H18 H 0.2279 -0.2075 0.9100 0.056 Uiso 1 1 calc R . . . .
C19 C 0.3743(9) 0.1467(10) 0.9184(5) 0.063(3) Uani 1 1 d . . . . .
H19 H 0.3105 0.0939 0.9091 0.075 Uiso 1 1 calc DR . . . .
C20 C 0.4595(9) 0.1588(9) 0.8948(5) 0.051(3) Uani 1 1 d . . . . .
C21 C 0.4759(8) 0.2945(8) 0.9691(4) 0.039(2) Uani 1 1 d . . . . .
C22 C 0.3832(9) 0.2131(8) 0.9560(5) 0.056(3) Uani 1 1 d . . . . .
H22 H 0.3252 0.2027 0.9730 0.067 Uiso 1 1 calc R . . . .
C23 C 0.5602(9) 0.3077(8) 0.9444(4) 0.052(3) Uani 1 1 d . . . . .
H23 H 0.6236 0.3620 0.9530 0.063 Uiso 1 1 calc R . . . .
O27 O 0.1062(6) -0.3650(5) 0.8628(3) 0.0451(19) Uani 1 1 d . . . . .
C29 C 0.1432(7) -0.3068(7) 0.8250(4) 0.034(2) Uani 1 1 d . . . . .
C30 C 0.3350(10) -0.0638(9) 0.8917(4) 0.058(3) Uani 1 1 d . . . . .
H30 H 0.3543 -0.0406 0.9245 0.070 Uiso 1 1 calc R . . . .
C31 C 0.2799(10) -0.1361(8) 0.7955(4) 0.054(3) Uani 1 1 d . . . . .
H31 H 0.2633 -0.1607 0.7627 0.065 Uiso 1 1 calc R . . . .
C1AA C 0.1725(5) 0.3451(9) 1.0000 0.039(3) Uani 1 2 d DS T P . .
N6 N 0.2201(4) 0.4402(9) 1.0000 0.040(3) Uani 1 2 d S T P . .
H6A H 0.2819 0.4729 1.0105 0.048 Uiso 0.5 1 calc R . . . .
H6B H 0.1910 0.4729 0.9895 0.048 Uiso 0.5 1 calc R . . . .
N10 N 0.1992(5) 0.2751(6) 1.0143(5) 0.077(4) Uani 1 1 d D . . . .
C C 0.5528(10) 0.2401(9) 0.9059(5) 0.063(4) Uani 1 1 d . . . . .
H H 0.6104 0.2508 0.8884 0.075 Uiso 1 1 calc R . . . .
C2AA C 0.3544(11) -0.0374(8) 0.8031(4) 0.057(3) Uani 1 1 d . . . . .
H2AA H 0.3871 0.0045 0.7756 0.068 Uiso 1 1 calc R . . . .
N2 N 0.1439(16) 0.1822(13) 0.9915(11) 0.070(7) Uani 0.5 1 d D . . . .
H2 H 0.1563 0.1249 0.9938 0.084 Uiso 0.5 1 calc R . . . .
C0AA C 0.1185(17) 0.1787(14) 1.0239(11) 0.061(8) Uani 0.5 1 d D U . . .
H0AA H 0.1207 0.1210 1.0392 0.073 Uiso 0.5 1 calc R . . . .
C3 C 0.006(3) -0.094(3) 0.7884(14) 0.121(9) Uani 0.5 1 d D U . A -1
H3A H 0.0121 -0.1451 0.8070 0.182 Uiso 0.5 1 calc R . . A -1
H3B H -0.0362 -0.0749 0.8070 0.182 Uiso 0.5 1 calc R . . A -1
H3C H -0.0255 -0.1218 0.7564 0.182 Uiso 0.5 1 calc R . . A -1
N4 N 0.104(2) -0.007(3) 0.7807(13) 0.130(8) Uani 0.5 1 d D U . . .
H4A H 0.1448 0.0227 0.8102 0.156 Uiso 0.5 1 d R . . A .
H4B H 0.1410 -0.0296 0.7591 0.156 Uiso 0.5 1 d R . . . .
C1 C 0.094(3) 0.066(2) 0.7536(15) 0.118(9) Uani 0.5 1 d D U . A .
H1A H 0.0907 0.0517 0.7182 0.176 Uiso 0.5 1 calc GR . . . .
H1B H 0.1512 0.1322 0.7603 0.176 Uiso 0.5 1 calc DGR . . . .
H1C H 0.0326 0.0649 0.7638 0.176 Uiso 0.5 1 calc GR . . . .

loop_
_atom_site_aniso_label
_atom_site_aniso_U_11
_atom_site_aniso_U_22
_atom_site_aniso_U_33
_atom_site_aniso_U_23
_atom_site_aniso_U_13
_atom_site_aniso_U_12
Tb1 0.0224(3) 0.0263(3) 0.0250(3) 0.000 0.000 0.0099(3)
O1AA 0.043(4) 0.036(4) 0.042(3) -0.008(3) 0.012(4) 0.009(3)
C7 0.028(5) 0.036(5) 0.034(5) -0.005(4) 0.000(4) 0.019(4)
C8 0.040(5) 0.032(5) 0.035(4) 0.008(5) 0.003(5) 0.016(4)
O9 0.067(6) 0.049(5) 0.068(5) -0.030(4) 0.014(4) 0.009(5)
O 0.069(6) 0.044(4) 0.044(4) -0.013(4) -0.004(4) 0.015(4)
O12 0.051(4) 0.029(4) 0.040(4) -0.008(3) -0.007(3) 0.013(3)
C13 0.052(7) 0.041(6) 0.051(6) -0.013(6) 0.003(5) 0.021(6)
C18 0.058(7) 0.038(6) 0.035(6) -0.002(5) 0.000(5) 0.018(5)
C19 0.034(6) 0.050(7) 0.085(9) -0.034(7) -0.007(6) 0.007(5)
C20 0.049(7) 0.039(6) 0.054(7) -0.014(5) 0.001(5) 0.013(5)
C21 0.039(6) 0.039(6) 0.040(5) -0.004(5) 0.001(4) 0.019(5)
C22 0.037(6) 0.038(6) 0.080(8) -0.027(6) 0.000(6) 0.009(5)
C23 0.035(6) 0.045(6) 0.062(7) -0.026(6) -0.001(5) 0.010(5)
O27 0.048(4) 0.032(4) 0.049(4) 0.008(3) 0.014(3) 0.015(3)
C29 0.038(5) 0.030(5) 0.034(6) 0.001(4) 0.006(4) 0.017(4)
C30 0.075(8) 0.055(8) 0.036(6) -0.009(5) -0.008(6) 0.027(7)
C31 0.074(8) 0.041(6) 0.028(5) -0.005(5) -0.001(5) 0.014(6)
C1AA 0.031(4) 0.039(8) 0.052(7) 0.000 0.001(6) 0.019(4)
N6 0.034(4) 0.044(7) 0.044(6) 0.000 -0.008(5) 0.022(4)
N10 0.047(6) 0.052(7) 0.144(12) -0.023(7) -0.038(7) 0.033(6)
C 0.045(7) 0.050(7) 0.074(9) -0.026(7) 0.008(6) 0.010(6)
C2AA 0.070(8) 0.033(6) 0.043(6) 0.002(5) 0.013(6) 0.007(6)
N2 0.051(13) 0.040(11) 0.11(2) -0.020(13) -0.026(14) 0.019(10)
C0AA 0.059(9) 0.060(9) 0.063(9) 0.000(6) -0.003(6) 0.030(6)
C3 0.121(9) 0.121(9) 0.122(9) -0.001(3) 0.000(3) 0.061(5)
N4 0.127(9) 0.130(9) 0.130(9) -0.004(5) 0.003(5) 0.061(6)
C1 0.117(9) 0.118(9) 0.118(9) 0.001(3) 0.000(3) 0.059(5)

loop_
_atom_type_symbol
_atom_type_description
_atom_type_scat_dispersion_real
_atom_type_scat_dispersion_imag
_atom_type_scat_source
C C 0.0033 0.0016 'International Tables Vol C Tables 4.2.6.8 and 6.1.1.4'
H H 0.0000 0.0000 'International Tables Vol C Tables 4.2.6.8 and 6.1.1.4'
N N 0.0061 0.0033 'International Tables Vol C Tables 4.2.6.8 and 6.1.1.4'
O O 0.0106 0.0060 'International Tables Vol C Tables 4.2.6.8 and 6.1.1.4'
Tb Tb -0.1723 4.1537 'International Tables Vol C Tables 4.2.6.8 and 6.1.1.4'

loop_
_geom_angle_atom_site_label_1
_geom_angle_atom_site_label_2
_geom_angle_atom_site_label_3
_geom_angle
_geom_angle_site_symmetry_1
_geom_angle_site_symmetry_3
O1AA Tb1 O1AA 90.2(4) . 4_665
O1AA Tb1 C7 27.0(3) . .
O1AA Tb1 C7 81.5(3) 4_665 .
O1AA Tb1 C7 27.0(3) 4_665 4_665
O1AA Tb1 C7 81.5(3) . 4_665
C7 Tb1 C7 85.3(4) 4_665 .
O Tb1 O1AA 75.7(2) . 4_665
O Tb1 O1AA 50.1(2) 4_665 4_665
O Tb1 O1AA 50.1(2) . .
O Tb1 O1AA 75.7(2) 4_665 .
O Tb1 C7 89.7(3) . 4_665
O Tb1 C7 23.1(2) . .
O Tb1 C7 89.7(3) 4_665 .
O Tb1 C7 23.1(2) 4_665 4_665
O Tb1 O 102.0(4) 4_665 .
O12 Tb1 O1AA 132.8(3) 3 .
O12 Tb1 O1AA 73.9(3) 3 4_665
O12 Tb1 O1AA 73.9(3) 6_665 .
O12 Tb1 O1AA 132.8(3) 6_665 4_665
O12 Tb1 C7 105.8(3) 6_665 4_665
O12 Tb1 C7 105.8(3) 3 .
O12 Tb1 C7 98.4(3) 6_665 .
O12 Tb1 C7 98.4(3) 3 4_665
O12 Tb1 O 82.7(2) 3 .
O12 Tb1 O 119.0(2) 3 4_665
O12 Tb1 O 119.0(2) 6_665 .
O12 Tb1 O 82.7(2) 6_665 4_665
O12 Tb1 O12 146.9(4) 6_665 3
O27 Tb1 O1AA 89.0(3) 11_667 4_665
O27 Tb1 O1AA 144.9(3) 11_667 .
O27 Tb1 O1AA 144.9(3) 7_557 4_665
O27 Tb1 O1AA 89.0(3) 7_557 .
O27 Tb1 C7 82.0(3) 11_667 4_665
O27 Tb1 C7 166.6(3) 7_557 4_665
O27 Tb1 C7 82.0(3) 7_557 .
O27 Tb1 C7 166.6(3) 11_667 .
O27 Tb1 O 77.0(3) 11_667 4_665
O27 Tb1 O 77.0(3) 7_557 .
O27 Tb1 O 159.7(3) 7_557 4_665
O27 Tb1 O 159.7(3) 11_667 .
O27 Tb1 O12 80.3(3) 7_557 6_665
O27 Tb1 O12 81.1(3) 7_557 3
O27 Tb1 O12 80.3(3) 11_667 3
O27 Tb1 O12 81.1(3) 11_667 6_665
O27 Tb1 O27 111.0(4) 11_667 7_557
C7 O1AA Tb1 94.3(5) . .
O1AA C7 Tb1 58.8(4) . .
O1AA C7 C21 120.6(8) . .
O C7 Tb1 56.1(5) . .
O C7 O1AA 114.9(8) . .
O C7 C21 124.6(9) . .
C21 C7 Tb1 178.8(7) . .
C18 C8 C29 122.1(9) . .
C18 C8 C31 118.0(10) . .
C31 C8 C29 119.8(10) . .
C13 O9 C20 120.5(9) . .
C7 O Tb1 100.8(6) . .
C29 O12 Tb1 124.2(6) . 2_544
O9 C13 C30 124.1(10) . .
O9 C13 C2AA 116.5(10) . .
C30 C13 C2AA 119.1(12) . .
C8 C18 H18 119.2 . .
C8 C18 C30 121.5(10) . .
C30 C18 H18 119.2 . .
C20 C19 H19 120.1 . .
C20 C19 C22 119.7(11) . .
C22 C19 H19 120.1 . .
C19 C20 O9 124.3(11) . .
C19 C20 C 120.4(11) . .
C C20 O9 115.1(10) . .
C22 C21 C7 120.4(9) . .
C23 C21 C7 121.2(9) . .
C23 C21 C22 118.4(10) . .
C19 C22 H22 119.2 . .
C21 C22 C19 121.5(11) . .
C21 C22 H22 119.2 . .
C21 C23 H23 119.5 . .
C21 C23 C 120.9(10) . .
C C23 H23 119.5 . .
C29 O27 Tb1 160.9(7) . 7_557
O12 C29 C8 118.9(9) . .
O12 C29 O27 124.4(9) . .
O27 C29 C8 116.7(9) . .
C13 C30 C18 119.4(11) . .
C13 C30 H30 120.3 . .
C18 C30 H30 120.3 . .
C8 C31 H31 119.2 . .
C2AA C31 C8 121.6(10) . .
C2AA C31 H31 119.2 . .
N6 C1AA N10 132.3(4) . .
N6 C1AA N10 132.3(4) . 11_557
N10 C1AA N10 95.3(9) . 11_557
C1AA N6 H6A 120.0 . .
C1AA N6 H6B 120.0 . .
H6A N6 H6B 120.0 . .
C1AA N10 N2 114.3(12) . .
C1AA N10 C0AA 115.1(14) . .
N2 N10 C0AA 39.6(13) . .
C20 C C23 118.8(11) . .
C20 C H 120.6 . .
C23 C H 120.6 . .
C13 C2AA H2AA 120.0 . .
C31 C2AA C13 120.1(11) . .
C31 C2AA H2AA 120.0 . .
N10 N2 N2 88.6(15) . 11_557
N10 N2 H2 126.6 . .
N2 N2 H2 126.6 11_557 .
C0AA N2 N10 105.2(16) 11_557 .
C0AA N2 N2 34.0(15) 11_557 11_557
C0AA N2 H2 126.6 11_557 .
N10 C0AA C0AA 92.9(16) . 11_557
N10 C0AA H0AA 127.8 . .
N2 C0AA N10 104(2) 11_557 .
N2 C0AA C0AA 36.9(17) 11_557 11_557
N2 C0AA H0AA 127.8 11_557 .
C0AA C0AA H0AA 127.8 11_557 .
H3A C3 H3B 109.5 . .
H3A C3 H3C 109.5 . .
H3B C3 H3C 109.5 . .
N4 C3 H3A 109.5 . .
N4 C3 H3B 109.5 . .
N4 C3 H3C 109.5 . .
C3 N4 H4A 116.6 . .
C3 N4 H4B 106.1 . .
H4A N4 H4B 107.5 . .
C1 N4 C3 109.1(13) . .
C1 N4 H4A 110.1 . .
C1 N4 H4B 106.8 . .
N4 C1 H1A 109.5 . .
N4 C1 H1B 109.5 . .
N4 C1 H1C 109.5 . .
H1A C1 H1B 109.5 . .
H1A C1 H1C 109.5 . .
H1B C1 H1C 109.5 . .

loop_
_geom_bond_atom_site_label_1
_geom_bond_atom_site_label_2
_geom_bond_distance
_geom_bond_site_symmetry_2
Tb1 O1AA 2.463(6) 4_665
Tb1 O1AA 2.463(6) .
Tb1 C7 2.873(9) 4_665
Tb1 C7 2.873(9) .
Tb1 O 2.427(7) 4_665
Tb1 O 2.427(7) .
Tb1 O12 2.347(7) 3
Tb1 O12 2.347(7) 6_665
Tb1 O27 2.270(7) 7_557
Tb1 O27 2.270(7) 11_667
O1AA C7 1.306(12) .
C7 O 1.150(10) .
C7 C21 1.462(13) .
C8 C18 1.359(14) .
C8 C29 1.511(13) .
C8 C31 1.379(14) .
O9 C13 1.362(15) .
O9 C20 1.377(13) .
O12 Tb1 2.347(7) 2_544
O12 C29 1.249(11) .
C13 C30 1.375(16) .
C13 C2AA 1.383(15) .
C18 H18 0.9300 .
C18 C30 1.398(16) .
C19 H19 0.9300 .
C19 C20 1.365(16) .
C19 C22 1.376(15) .
C20 C 1.368(16) .
C21 C22 1.374(14) .
C21 C23 1.361(14) .
C22 H22 0.9300 .
C23 H23 0.9300 .
C23 C 1.413(15) .
O27 Tb1 2.270(7) 7_557
O27 C29 1.268(12) .
C30 H30 0.9300 .
C31 H31 0.9300 .
C31 C2AA 1.368(15) .
C1AA N6 1.251(16) .
C1AA N10 1.365(9) .
C1AA N10 1.365(9) 11_557
N6 H6A 0.8600 .
N6 H6B 0.8600 .
N10 N2 1.369(12) .
N10 C0AA 1.385(13) .
C H 0.9300 .
C2AA H2AA 0.9300 .
N2 N2 1.66(5) 11_557
N2 H2 0.9800 .
N2 C0AA 1.31(3) 11_557
C0AA N2 1.31(3) 11_557
C0AA C0AA 1.55(6) 11_557
C0AA H0AA 0.9800 .
C3 H3A 0.9600 .
C3 H3B 0.9600 .
C3 H3C 0.9600 .
C3 N4 1.435(10) .
N4 H4A 0.9587 .
N4 H4B 0.9730 .
N4 C1 1.398(13) .
C1 H1A 0.9600 .
C1 H1B 0.9600 .
C1 H1C 0.9600 .

loop_
_geom_torsion_atom_site_label_1
_geom_torsion_atom_site_label_2
_geom_torsion_atom_site_label_3
_geom_torsion_atom_site_label_4
_geom_torsion
_geom_torsion_site_symmetry_1
_geom_torsion_site_symmetry_4
Tb1 O1AA C7 O -0.7(9) . .
Tb1 O1AA C7 C21 -178.8(8) . .
Tb1 O12 C29 C8 171.2(6) 2_544 .
Tb1 O12 C29 O27 -7.4(14) 2_544 .
Tb1 O27 C29 C8 166.9(15) 7_557 .
Tb1 O27 C29 O12 -14(3) 7_557 .
O1AA C7 O Tb1 0.7(10) . .
O1AA C7 C21 C22 176.9(10) . .
O1AA C7 C21 C23 -2.4(15) . .
C7 C21 C22 C19 179.7(11) . .
C7 C21 C23 C 180.0(11) . .
C8 C18 C30 C13 0(2) . .
C8 C31 C2AA C13 1(2) . .
O9 C13 C30 C18 -177.4(12) . .
O9 C13 C2AA C31 177.5(12) . .
O9 C20 C C23 178.7(12) . .
O C7 C21 C22 -1.0(17) . .
O C7 C21 C23 179.6(11) . .
C13 O9 C20 C19 -27(2) . .
C13 O9 C20 C 159.0(13) . .
C18 C8 C29 O12 175.3(10) . .
C18 C8 C29 O27 -6.0(15) . .
C18 C8 C31 C2AA -4.1(18) . .
C19 C20 C C23 4(2) . .
C20 O9 C13 C30 -38.5(19) . .
C20 O9 C13 C2AA 146.9(13) . .
C20 C19 C22 C21 3(2) . .
C21 C7 O Tb1 178.8(8) . .
C21 C23 C C20 -2(2) . .
C22 C19 C20 O9 -178.5(13) . .
C22 C19 C20 C -4(2) . .
C22 C21 C23 C 0.6(18) . .
C23 C21 C22 C19 -1.0(19) . .
C29 C8 C18 C30 -177.2(11) . .
C29 C8 C31 C2AA 176.8(12) . .
C30 C13 C2AA C31 3(2) . .
C31 C8 C18 C30 3.8(17) . .
C31 C8 C29 O12 -5.7(15) . .
C31 C8 C29 O27 173.0(10) . .
C1AA N10 N2 N2 -51(2) . 11_557
C1AA N10 N2 C0AA -21(3) . 11_557
C1AA N10 C0AA N2 9(3) . 11_557
C1AA N10 C0AA C0AA 45(3) . 11_557
N6 C1AA N10 N2 -155.9(14) . .
N6 C1AA N10 C0AA 160.3(15) . .
N10 C1AA N10 N2 24.1(14) 11_557 .
N10 C1AA N10 C0AA -19.7(15) 11_557 .
C2AA C13 C30 C18 -3(2) . .
N2 N10 C0AA N2 -89(3) . 11_557
N2 N10 C0AA C0AA -54(2) . 11_557
C0AA N10 N2 N2 50(3) . 11_557
C0AA N10 N2 C0AA 80(4) . 11_557
